data_4302505
loop_
_publ_author_name
'Connie C. Lu'
'Thomas Weyherm\"uller'
'Eckhard Bill'
'Karl Wieghardt'

_publ_section_title
;
Accessing the Different Redox States of \a-Iminopyridines within Cobalt
Complexes
;
_journal_name_full 'Inorganic Chemistry'
_journal_page_first 6055
_journal_page_last 6064
_journal_paper_doi 10.1021/ic9004328
_journal_volume 48
_journal_year 2009
_chemical_formula_moiety '0.974 (C37 H47 Co N4), 0.026 (C36 H44 Co I N4)'
_chemical_formula_sum 'C36.97 H46.92 Co I0.03 N4'
_chemical_formula_weight 609.51
_chemical_name_systematic
; 
 ? 
;
_space_group_IT_number 15
_symmetry_cell_setting monoclinic
_symmetry_space_group_name_Hall '-C 2yc'
_symmetry_space_group_name_H-M 'C 1 2/c 1'
_atom_sites_solution_hydrogens geom
_atom_sites_solution_primary direct
_atom_sites_solution_secondary difmap
_audit_creation_method SHELXL-97
_cell_angle_alpha 90.00
_cell_angle_beta 114.022(3)
_cell_angle_gamma 90.00
_cell_formula_units_Z 4
_cell_length_a 21.503(2)
_cell_length_b 9.8022(9)
_cell_length_c 17.2435(11)
_cell_measurement_temperature 100(2)
_cell_volume 3319.7(5)
_computing_cell_refinement 'Nonius Collect Software'
_computing_data_collection 'Nonius Collect Software'
_computing_data_reduction 'Nonius Collect Software'
_computing_structure_refinement 'SHELXL-97 (Sheldrick, 1997)'
_computing_structure_solution 'SHELXS-97 (Sheldrick, 1990)'
_diffrn_ambient_temperature 100(2)
_diffrn_measured_fraction_theta_full 0.995
_diffrn_measured_fraction_theta_max 0.995
_diffrn_measurement_device_type 'Bruker-Nonius KappaCCD'
_diffrn_measurement_method 'frames at 1.0 deg. stepwise rotation in omega and phi, 40 sec./frame'
_diffrn_radiation_monochromator graphite
_diffrn_radiation_source 'rotating anode, 50 kV, 40 mA'
_diffrn_radiation_type MoK\a
_diffrn_radiation_wavelength 0.71073
_diffrn_reflns_av_R_equivalents 0.0301
_diffrn_reflns_av_sigmaI/netI 0.0251
_diffrn_reflns_limit_h_max 33
_diffrn_reflns_limit_h_min -32
_diffrn_reflns_limit_k_max 15
_diffrn_reflns_limit_k_min -15
_diffrn_reflns_limit_l_max 26
_diffrn_reflns_limit_l_min -26
_diffrn_reflns_number 31290
_diffrn_reflns_theta_full 33.18
_diffrn_reflns_theta_max 33.18
_diffrn_reflns_theta_min 3.15
_exptl_absorpt_coefficient_mu 0.571
_exptl_absorpt_correction_T_max 0.746
_exptl_absorpt_correction_T_min 0.445
_exptl_absorpt_correction_type multi-scan
_exptl_absorpt_process_details 'Bruker SADABS 2008/1'
_exptl_crystal_colour blue
_exptl_crystal_density_diffrn 1.220
_exptl_crystal_density_method 'not measured'
_exptl_crystal_description 'opaque block'
_exptl_crystal_F_000 1300
_exptl_crystal_size_max 0.30
_exptl_crystal_size_mid 0.30
_exptl_crystal_size_min 0.20
_refine_diff_density_max 0.634
_refine_diff_density_min -0.794
_refine_diff_density_rms 0.057
_refine_ls_extinction_method none
_refine_ls_goodness_of_fit_ref 1.021
_refine_ls_hydrogen_treatment constr
_refine_ls_matrix_type full
_refine_ls_number_parameters 198
_refine_ls_number_reflns 6319
_refine_ls_number_restraints 1
_refine_ls_restrained_S_all 1.056
_refine_ls_R_factor_all 0.0429
_refine_ls_R_factor_gt 0.0353
_refine_ls_shift/su_max 0.001
_refine_ls_shift/su_mean 0.000
_refine_ls_structure_factor_coef Fsqd
_refine_ls_weighting_details 'calc w=1/[\s^2^(Fo^2^)+(0.0377P)^2^+3.5105P] where P=(Fo^2^+2Fc^2^)/3'
_refine_ls_weighting_scheme calc
_refine_ls_wR_factor_gt 0.0850
_refine_ls_wR_factor_ref 0.0895
_reflns_number_gt 5555
_reflns_number_total 6319
_reflns_threshold_expression >2sigma(I)
_cod_data_source_file ic9004328_si_001_2.cif
_cod_data_source_block complex2
_cod_depositor_comments
;
The following automatic conversions were performed:
'_exptl_absorpt_correction_type' value 'Multi-Scan' changed to
'multi-scan' according to
'/home/saulius/struct/CIF-dictionaries/cif_core.dic' dictionary named
'cif_core.dic' version 2.4.1 from 2010-06-29.

Automatic conversion script
Id: cif_fix_enum 1527 2010-12-29 10:47:43Z saulius 
;
_cod_database_code 4302505

loop_
_symmetry_equiv_pos_as_xyz
'x, y, z'
'-x, y, -z+1/2'
'x+1/2, y+1/2, z'
'-x+1/2, y+1/2, -z+1/2'
'-x, -y, -z'
'x, -y, z-1/2'
'-x+1/2, -y+1/2, -z'
'x+1/2, -y+1/2, z-1/2'

loop_
_atom_site_label
_atom_site_type_symbol
_atom_site_fract_x
_atom_site_fract_y
_atom_site_fract_z
_atom_site_U_iso_or_equiv
_atom_site_adp_type
_atom_site_occupancy
_atom_site_symmetry_multiplicity
_atom_site_calc_flag
_atom_site_refinement_flags
_atom_site_disorder_assembly
_atom_site_disorder_group
Co1 Co 0.0000 0.382740(16) 0.7500 0.01343(3) Uani 1 2 d SD . .
N1 N 0.02874(3) 0.38117(7) 0.65854(4) 0.01624(13) Uani 1 1 d . A .
N8 N -0.08000(3) 0.30590(7) 0.66509(4) 0.01442(12) Uani 1 1 d . A .
C2 C 0.08808(4) 0.42957(10) 0.65894(6) 0.02156(17) Uani 1 1 d . . .
H2 H 0.1192 0.4732 0.7088 0.026 Uiso 1 1 calc R A .
C3 C 0.10512(5) 0.41826(12) 0.59041(7) 0.0275(2) Uani 1 1 d . A .
H3 H 0.1474 0.4529 0.5936 0.033 Uiso 1 1 calc R . .
C4 C 0.05955(5) 0.35512(12) 0.51563(7) 0.0294(2) Uani 1 1 d . . .
H4 H 0.0707 0.3454 0.4680 0.035 Uiso 1 1 calc R A .
C5 C -0.00145(5) 0.30772(11) 0.51288(6) 0.02493(19) Uani 1 1 d . A .
H5 H -0.0333 0.2656 0.4628 0.030 Uiso 1 1 calc R . .
C6 C -0.01653(4) 0.32189(9) 0.58475(5) 0.01800(15) Uani 1 1 d . . .
C7 C -0.07756(4) 0.28138(9) 0.59035(5) 0.01759(15) Uani 1 1 d . A .
H7 H -0.1141 0.2399 0.5444 0.021 Uiso 1 1 calc R . .
C9 C -0.14350(4) 0.27803(8) 0.67074(5) 0.01465(14) Uani 1 1 d . . .
C10 C -0.19853(4) 0.36797(8) 0.63141(5) 0.01548(14) Uani 1 1 d . A .
C11 C -0.25922(4) 0.34101(9) 0.64008(6) 0.01875(16) Uani 1 1 d . . .
H11 H -0.2971 0.4001 0.6138 0.022 Uiso 1 1 calc R A .
C12 C -0.26532(4) 0.22991(10) 0.68618(6) 0.02127(17) Uani 1 1 d . A .
H12 H -0.3069 0.2137 0.6916 0.026 Uiso 1 1 calc R . .
C13 C -0.21042(4) 0.14213(9) 0.72456(6) 0.02029(17) Uani 1 1 d . . .
H13 H -0.2150 0.0658 0.7558 0.024 Uiso 1 1 calc R A .
C14 C -0.14858(4) 0.16457(9) 0.71790(5) 0.01668(15) Uani 1 1 d . A .
C15 C -0.19392(4) 0.49220(8) 0.58109(5) 0.01758(15) Uani 1 1 d . . .
H15 H -0.1469 0.4956 0.5827 0.021 Uiso 1 1 calc R A .
C16 C -0.24432(5) 0.48062(11) 0.48844(6) 0.0263(2) Uani 1 1 d . A .
H16A H -0.2359 0.3958 0.4642 0.039 Uiso 1 1 calc R . .
H16B H -0.2386 0.5586 0.4564 0.039 Uiso 1 1 calc R . .
H16C H -0.2909 0.4800 0.4852 0.039 Uiso 1 1 calc R . .
C17 C -0.20637(7) 0.62551(10) 0.61900(7) 0.0332(2) Uani 1 1 d . A .
H17A H -0.2524 0.6249 0.6175 0.050 Uiso 1 1 calc R . .
H17B H -0.2016 0.7029 0.5859 0.050 Uiso 1 1 calc R . .
H17C H -0.1730 0.6340 0.6779 0.050 Uiso 1 1 calc R . .
C18 C -0.08937(4) 0.06593(9) 0.75703(6) 0.02036(17) Uani 1 1 d . . .
H18 H -0.0465 0.1178 0.7680 0.024 Uiso 1 1 calc R A .
C19 C -0.09494(6) -0.04730(12) 0.69330(8) 0.0383(3) Uani 1 1 d . A .
H19A H -0.1385 -0.0948 0.6772 0.057 Uiso 1 1 calc R . .
H19B H -0.0575 -0.1123 0.7193 0.057 Uiso 1 1 calc R . .
H19C H -0.0923 -0.0073 0.6426 0.057 Uiso 1 1 calc R . .
C20 C -0.08335(5) 0.00573(13) 0.84161(8) 0.0352(3) Uani 1 1 d . A .
H20A H -0.0862 0.0792 0.8786 0.053 Uiso 1 1 calc R . .
H20B H -0.0396 -0.0413 0.8690 0.053 Uiso 1 1 calc R . .
H20C H -0.1205 -0.0593 0.8314 0.053 Uiso 1 1 calc R . .
C30 C 0.0000 0.59171(15) 0.7500 0.0218(3) Uani 0.9738(3) 2 d SP A 1
H30A H -0.0150 0.6250 0.7932 0.033 Uiso 0.4869(2) 1 calc PR A 1
H30B H -0.0311 0.6250 0.6940 0.033 Uiso 0.4869(2) 1 calc PR A 1
H30C H 0.0461 0.6250 0.7628 0.033 Uiso 0.4869(2) 1 calc PR A 1
I30X I 0.0000 0.6379(3) 0.7500 0.0218(3) Uani 0.0262(3) 2 d SPD A 2

loop_
_atom_site_aniso_label
_atom_site_aniso_U_11
_atom_site_aniso_U_22
_atom_site_aniso_U_33
_atom_site_aniso_U_23
_atom_site_aniso_U_13
_atom_site_aniso_U_12
Co1 0.01209(6) 0.01395(6) 0.01376(6) 0.000 0.00475(5) 0.000
N1 0.0149(2) 0.0186(3) 0.0156(3) 0.0013(2) 0.0065(2) -0.0006(2)
N8 0.0125(2) 0.0137(3) 0.0162(3) -0.0002(2) 0.0050(2) -0.0004(2)
C2 0.0170(3) 0.0260(4) 0.0218(4) 0.0039(3) 0.0080(3) -0.0020(3)
C3 0.0225(4) 0.0361(5) 0.0283(4) 0.0050(4) 0.0149(3) -0.0018(4)
C4 0.0306(4) 0.0387(5) 0.0263(4) -0.0001(4) 0.0190(3) -0.0013(4)
C5 0.0265(4) 0.0304(4) 0.0208(4) -0.0030(3) 0.0126(3) -0.0018(3)
C6 0.0177(3) 0.0194(3) 0.0172(3) -0.0002(3) 0.0074(3) 0.0001(3)
C7 0.0164(3) 0.0183(3) 0.0170(3) -0.0023(3) 0.0057(3) -0.0014(3)
C9 0.0131(3) 0.0144(3) 0.0155(3) -0.0009(2) 0.0050(2) -0.0004(2)
C10 0.0138(3) 0.0152(3) 0.0161(3) -0.0009(2) 0.0048(2) 0.0002(2)
C11 0.0143(3) 0.0201(3) 0.0217(3) 0.0002(3) 0.0071(3) 0.0024(3)
C12 0.0164(3) 0.0250(4) 0.0249(4) 0.0029(3) 0.0110(3) 0.0007(3)
C13 0.0177(3) 0.0213(4) 0.0226(3) 0.0039(3) 0.0090(3) -0.0010(3)
C14 0.0149(3) 0.0162(3) 0.0181(3) 0.0014(3) 0.0058(2) -0.0002(3)
C15 0.0163(3) 0.0151(3) 0.0200(3) 0.0015(3) 0.0060(3) 0.0014(3)
C16 0.0311(4) 0.0254(4) 0.0184(4) 0.0020(3) 0.0061(3) -0.0032(4)
C17 0.0547(6) 0.0165(4) 0.0274(4) -0.0004(3) 0.0157(4) 0.0027(4)
C18 0.0156(3) 0.0170(3) 0.0249(4) 0.0041(3) 0.0046(3) 0.0001(3)
C19 0.0272(5) 0.0244(4) 0.0460(6) -0.0087(4) -0.0027(4) 0.0088(4)
C20 0.0223(4) 0.0414(6) 0.0390(5) 0.0235(4) 0.0095(4) 0.0027(4)
C30 0.0302(5) 0.0134(6) 0.0217(4) 0.000 0.0105(4) 0.000
I30X 0.0302(5) 0.0134(6) 0.0217(4) 0.000 0.0105(4) 0.000

loop_
_atom_type_symbol
_atom_type_description
_atom_type_scat_dispersion_real
_atom_type_scat_dispersion_imag
_atom_type_scat_source
C C 0.0033 0.0016 'International Tables Vol C Tables 4.2.6.8 and 6.1.1.4'
H H 0.0000 0.0000 'International Tables Vol C Tables 4.2.6.8 and 6.1.1.4'
N N 0.0061 0.0033 'International Tables Vol C Tables 4.2.6.8 and 6.1.1.4'
Co Co 0.3494 0.9721 'International Tables Vol C Tables 4.2.6.8 and 6.1.1.4'
I I -0.4742 1.8119 'International Tables Vol C Tables 4.2.6.8 and 6.1.1.4'

loop_
_geom_angle_atom_site_label_1
_geom_angle_atom_site_label_2
_geom_angle_atom_site_label_3
_geom_angle
_geom_angle_site_symmetry_1
_geom_angle_site_symmetry_3
_geom_angle_publ_flag
N8 Co1 N8 133.36(4) . 2_556 ?
N8 Co1 N1 81.77(3) . . ?
N8 Co1 N1 97.86(3) 2_556 . ?
N8 Co1 N1 97.86(3) . 2_556 ?
N8 Co1 N1 81.77(3) 2_556 2_556 ?
N1 Co1 N1 179.08(4) . 2_556 ?
N8 Co1 C30 113.32(2) . . ?
N8 Co1 C30 113.32(2) 2_556 . ?
N1 Co1 C30 90.46(2) . . ?
N1 Co1 C30 90.46(2) 2_556 . ?
N8 Co1 I30X 113.32(2) . . ?
N8 Co1 I30X 113.32(2) 2_556 . ?
N1 Co1 I30X 90.46(2) . . ?
N1 Co1 I30X 90.46(2) 2_556 . ?
C30 Co1 I30X 0.0 . . ?
C2 N1 C6 117.48(8) . . ?
C2 N1 Co1 127.63(6) . . ?
C6 N1 Co1 114.88(6) . . ?
C7 N8 C9 116.40(6) . . ?
C7 N8 Co1 115.87(6) . . ?
C9 N8 Co1 127.65(6) . . ?
N1 C2 C3 123.02(8) . . ?
N1 C2 H2 118.5 . . ?
C3 C2 H2 118.5 . . ?
C2 C3 C4 119.53(9) . . ?
C2 C3 H3 120.2 . . ?
C4 C3 H3 120.2 . . ?
C5 C4 C3 118.66(10) . . ?
C5 C4 H4 120.7 . . ?
C3 C4 H4 120.7 . . ?
C4 C5 C6 119.63(9) . . ?
C4 C5 H5 120.2 . . ?
C6 C5 H5 120.2 . . ?
N1 C6 C5 121.65(8) . . ?
N1 C6 C7 112.52(8) . . ?
C5 C6 C7 125.83(8) . . ?
N8 C7 C6 114.77(7) . . ?
N8 C7 H7 122.6 . . ?
C6 C7 H7 122.6 . . ?
C14 C9 C10 121.66(8) . . ?
C14 C9 N8 119.31(7) . . ?
C10 C9 N8 118.98(7) . . ?
C11 C10 C9 117.91(8) . . ?
C11 C10 C15 119.51(7) . . ?
C9 C10 C15 122.58(8) . . ?
C12 C11 C10 121.37(8) . . ?
C12 C11 H11 119.3 . . ?
C10 C11 H11 119.3 . . ?
C11 C12 C13 119.91(8) . . ?
C11 C12 H12 120.0 . . ?
C13 C12 H12 120.0 . . ?
C12 C13 C14 120.99(8) . . ?
C12 C13 H13 119.5 . . ?
C14 C13 H13 119.5 . . ?
C13 C14 C9 118.15(7) . . ?
C13 C14 C18 121.08(8) . . ?
C9 C14 C18 120.72(8) . . ?
C10 C15 C16 110.73(7) . . ?
C10 C15 C17 112.08(8) . . ?
C16 C15 C17 109.69(8) . . ?
C10 C15 H15 108.1 . . ?
C16 C15 H15 108.1 . . ?
C17 C15 H15 108.1 . . ?
C15 C16 H16A 109.5 . . ?
C15 C16 H16B 109.5 . . ?
H16A C16 H16B 109.5 . . ?
C15 C16 H16C 109.5 . . ?
H16A C16 H16C 109.5 . . ?
H16B C16 H16C 109.5 . . ?
C15 C17 H17A 109.5 . . ?
C15 C17 H17B 109.5 . . ?
H17A C17 H17B 109.5 . . ?
C15 C17 H17C 109.5 . . ?
H17A C17 H17C 109.5 . . ?
H17B C17 H17C 109.5 . . ?
C14 C18 C20 113.53(9) . . ?
C14 C18 C19 109.60(7) . . ?
C20 C18 C19 110.87(9) . . ?
C14 C18 H18 107.5 . . ?
C20 C18 H18 107.5 . . ?
C19 C18 H18 107.5 . . ?
C18 C19 H19A 109.5 . . ?
C18 C19 H19B 109.5 . . ?
H19A C19 H19B 109.5 . . ?
C18 C19 H19C 109.5 . . ?
H19A C19 H19C 109.5 . . ?
H19B C19 H19C 109.5 . . ?
C18 C20 H20A 109.5 . . ?
C18 C20 H20B 109.5 . . ?
H20A C20 H20B 109.5 . . ?
C18 C20 H20C 109.5 . . ?
H20A C20 H20C 109.5 . . ?
H20B C20 H20C 109.5 . . ?
Co1 C30 H30A 109.5 . . ?
Co1 C30 H30B 109.5 . . ?
Co1 C30 H30C 109.5 . . ?

loop_
_geom_bond_atom_site_label_1
_geom_bond_atom_site_label_2
_geom_bond_distance
_geom_bond_site_symmetry_2
_geom_bond_publ_flag
Co1 N8 1.9025(7) . ?
Co1 N8 1.9025(7) 2_556 ?
Co1 N1 1.9139(8) . ?
Co1 N1 1.9140(8) 2_556 ?
Co1 C30 2.0483(15) . ?
Co1 I30X 2.501(3) . ?
N1 C2 1.3586(11) . ?
N1 C6 1.3769(11) . ?
N8 C7 1.3330(11) . ?
N8 C9 1.4340(11) . ?
C2 C3 1.3769(14) . ?
C2 H2 0.9500 . ?
C3 C4 1.4061(15) . ?
C3 H3 0.9500 . ?
C4 C5 1.3738(15) . ?
C4 H4 0.9500 . ?
C5 C6 1.4100(13) . ?
C5 H5 0.9500 . ?
C6 C7 1.4114(12) . ?
C7 H7 0.9500 . ?
C9 C14 1.4080(12) . ?
C9 C10 1.4086(11) . ?
C10 C11 1.3979(12) . ?
C10 C15 1.5216(12) . ?
C11 C12 1.3856(13) . ?
C11 H11 0.9500 . ?
C12 C13 1.3914(12) . ?
C12 H12 0.9500 . ?
C13 C14 1.3980(12) . ?
C13 H13 0.9500 . ?
C14 C18 1.5203(12) . ?
C15 C16 1.5265(12) . ?
C15 C17 1.5327(14) . ?
C15 H15 1.0000 . ?
C16 H16A 0.9800 . ?
C16 H16B 0.9800 . ?
C16 H16C 0.9800 . ?
C17 H17A 0.9800 . ?
C17 H17B 0.9800 . ?
C17 H17C 0.9800 . ?
C18 C20 1.5291(15) . ?
C18 C19 1.5320(15) . ?
C18 H18 1.0000 . ?
C19 H19A 0.9800 . ?
C19 H19B 0.9800 . ?
C19 H19C 0.9800 . ?
C20 H20A 0.9800 . ?
C20 H20B 0.9800 . ?
C20 H20C 0.9800 . ?
C30 H30A 0.9800 . ?
C30 H30B 0.9800 . ?
C30 H30C 0.9800 . ?

loop_
_geom_torsion_atom_site_label_1
_geom_torsion_atom_site_label_2
_geom_torsion_atom_site_label_3
_geom_torsion_atom_site_label_4
_geom_torsion
_geom_torsion_site_symmetry_1
_geom_torsion_site_symmetry_2
_geom_torsion_site_symmetry_3
_geom_torsion_site_symmetry_4
_geom_torsion_publ_flag
N8 Co1 N1 C2 176.94(8) . . . . ?
N8 Co1 N1 C2 -50.19(8) 2_556 . . . ?
N1 Co1 N1 C2 -116.62(9) 2_556 . . . ?
C30 Co1 N1 C2 63.44(8) . . . . ?
I30X Co1 N1 C2 63.44(8) . . . . ?
N8 Co1 N1 C6 -3.98(6) . . . . ?
N8 Co1 N1 C6 128.89(6) 2_556 . . . ?
N1 Co1 N1 C6 62.45(8) 2_556 . . . ?
C30 Co1 N1 C6 -117.48(6) . . . . ?
I30X Co1 N1 C6 -117.48(6) . . . . ?
N8 Co1 N8 C7 -89.47(6) 2_556 . . . ?
N1 Co1 N8 C7 3.60(6) . . . . ?
N1 Co1 N8 C7 -175.55(6) 2_556 . . . ?
C30 Co1 N8 C7 90.53(6) . . . . ?
I30X Co1 N8 C7 90.53(6) . . . . ?
N8 Co1 N8 C9 94.04(7) 2_556 . . . ?
N1 Co1 N8 C9 -172.89(7) . . . . ?
N1 Co1 N8 C9 7.96(7) 2_556 . . . ?
C30 Co1 N8 C9 -85.96(7) . . . . ?
I30X Co1 N8 C9 -85.96(7) . . . . ?
C6 N1 C2 C3 -1.88(14) . . . . ?
Co1 N1 C2 C3 177.18(8) . . . . ?
N1 C2 C3 C4 0.56(16) . . . . ?
C2 C3 C4 C5 0.78(17) . . . . ?
C3 C4 C5 C6 -0.72(16) . . . . ?
C2 N1 C6 C5 1.91(13) . . . . ?
Co1 N1 C6 C5 -177.27(7) . . . . ?
C2 N1 C6 C7 -177.15(8) . . . . ?
Co1 N1 C6 C7 3.68(9) . . . . ?
C4 C5 C6 N1 -0.64(15) . . . . ?
C4 C5 C6 C7 178.28(10) . . . . ?
C9 N8 C7 C6 174.34(7) . . . . ?
Co1 N8 C7 C6 -2.55(10) . . . . ?
N1 C6 C7 N8 -0.75(11) . . . . ?
C5 C6 C7 N8 -179.76(9) . . . . ?
C7 N8 C9 C14 107.99(9) . . . . ?
Co1 N8 C9 C14 -75.54(9) . . . . ?
C7 N8 C9 C10 -74.30(10) . . . . ?
Co1 N8 C9 C10 102.17(8) . . . . ?
C14 C9 C10 C11 -0.35(12) . . . . ?
N8 C9 C10 C11 -178.00(7) . . . . ?
C14 C9 C10 C15 179.20(8) . . . . ?
N8 C9 C10 C15 1.55(12) . . . . ?
C9 C10 C11 C12 0.32(13) . . . . ?
C15 C10 C11 C12 -179.25(8) . . . . ?
C10 C11 C12 C13 -0.35(14) . . . . ?
C11 C12 C13 C14 0.41(14) . . . . ?
C12 C13 C14 C9 -0.43(13) . . . . ?
C12 C13 C14 C18 -177.73(8) . . . . ?
C10 C9 C14 C13 0.41(12) . . . . ?
N8 C9 C14 C13 178.05(8) . . . . ?
C10 C9 C14 C18 177.72(8) . . . . ?
N8 C9 C14 C18 -4.64(12) . . . . ?
C11 C10 C15 C16 -62.77(11) . . . . ?
C9 C10 C15 C16 117.68(9) . . . . ?
C11 C10 C15 C17 60.07(11) . . . . ?
C9 C10 C15 C17 -119.48(9) . . . . ?
C13 C14 C18 C20 -36.52(12) . . . . ?
C9 C14 C18 C20 146.25(9) . . . . ?
C13 C14 C18 C19 88.05(11) . . . . ?
C9 C14 C18 C19 -89.17(11) . . . . ?
